data_1558288
loop_
_publ_author_name
'Li, Fengli'
'Lin, Shuang'
'Zhang, Sitian'
'Pan, Lifen'
'Chai, Chenwei'
'Su, Jun-Cheng'
'Yang, Beiye'
'Liu, Junjun'
'Wang, Jianping'
'Hu, Zhengxi'
'Zhang, Yonghui'

_publ_section_title
;
 Modified Fusicoccane-Type Diterpenoids from <i>Alternaria
 brassicicola</i>.
;
_journal_issue 6
_journal_name_full 'Journal of natural products'
_journal_page_first 1931
_journal_page_last 1938
_journal_paper_doi 10.1021/acs.jnatprod.0c00165
_journal_volume 83
_journal_year 2020
_chemical_absolute_configuration ad
_chemical_formula_moiety 'C19 H28 O3'
_chemical_formula_sum 'C19 H28 O3'
_chemical_formula_weight 304.41
_space_group_crystal_system orthorhombic
_space_group_IT_number 19
_space_group_name_Hall 'P 2ac 2ab'
_space_group_name_H-M_alt 'P 21 21 21'
_atom_sites_solution_hydrogens geom
_cell_angle_alpha 90
_cell_angle_beta 90
_cell_angle_gamma 90
_cell_formula_units_Z 4
_cell_length_a 9.1596(9)
_cell_length_b 9.9432(9)
_cell_length_c 17.9178(16)
_cell_measurement_reflns_used 9899
_cell_measurement_temperature 100.(2)
_cell_measurement_theta_max 72.4488
_cell_measurement_theta_min 2.4659
_cell_volume 1631.9(3)
_computing_cell_refinement 'SAINT V8.38A (Bruker AXS Inc., 2017)'
_computing_data_collection 'Bruker Instrument Service vV6.2.9'
_computing_data_reduction 'SAINT V8.38A (Bruker AXS Inc., 2017)'
_computing_structure_refinement 'SHELXL-2017/1 (Sheldrick, 2017)'
_computing_structure_solution 'SHELXT 2014/5 (Sheldrick, 2014)'
_diffrn_ambient_temperature 100.(2)
_diffrn_detector_area_resol_mean 7.3910
_diffrn_measured_fraction_theta_full 0.988
_diffrn_measured_fraction_theta_max 0.988
_diffrn_measurement_device_type 'Bruker D8 VENTURE PHOTON II'
_diffrn_radiation_monochromator 'Helixos MX multilayer Optic'
_diffrn_radiation_type 'Cu K\a'
_diffrn_radiation_wavelength 1.54178
_diffrn_reflns_av_R_equivalents 0.0347
_diffrn_reflns_av_unetI/netI 0.0294
_diffrn_reflns_limit_h_max 9
_diffrn_reflns_limit_h_min -11
_diffrn_reflns_limit_k_max 12
_diffrn_reflns_limit_k_min -12
_diffrn_reflns_limit_l_max 22
_diffrn_reflns_limit_l_min -22
_diffrn_reflns_number 12608
_diffrn_reflns_theta_full 72.44
_diffrn_reflns_theta_max 72.44
_diffrn_reflns_theta_min 5.42
_diffrn_source 'Ius Diamond'
_diffrn_source_type Microfocus
_exptl_absorpt_coefficient_mu 0.647
_exptl_absorpt_correction_T_max 0.89
_exptl_absorpt_correction_T_min 0.72
_exptl_absorpt_correction_type multi-scan
_exptl_absorpt_process_details
;
SADABS-2016/2 - Bruker AXS area detector scaling and absorption correction
;
_exptl_crystal_colour 'translucent light colourless'
_exptl_crystal_density_diffrn 1.239
_exptl_crystal_density_method 'not measured'
_exptl_crystal_description block
_exptl_crystal_F_000 664
_exptl_crystal_size_max 0.390
_exptl_crystal_size_mid 0.300
_exptl_crystal_size_min 0.180
_refine_diff_density_max 0.275
_refine_diff_density_min -0.163
_refine_ls_abs_structure_details
;

Flack x determined using 1329 quotients [(I+)-(I-)]/[(I+)+(I-)]
(Parsons, Flack and Wagner, Acta Cryst. B69 (2013) 249-259).
;
_refine_ls_abs_structure_Flack 0.09(5)
_refine_ls_extinction_method none
_refine_ls_goodness_of_fit_ref 0.955
_refine_ls_hydrogen_treatment constr
_refine_ls_matrix_type full
_refine_ls_number_parameters 205
_refine_ls_number_reflns 3190
_refine_ls_number_restraints 0
_refine_ls_restrained_S_all 0.955
_refine_ls_R_factor_all 0.0320
_refine_ls_R_factor_gt 0.0319
_refine_ls_shift/su_max 0.000
_refine_ls_shift/su_mean 0.000
_refine_ls_structure_factor_coef Fsqd
_refine_ls_weighting_details 'w=1/[\s^2^(Fo^2^)+(0.1000P)^2^] where P=(Fo^2^+2Fc^2^)/3'
_refine_ls_weighting_scheme calc
_refine_ls_wR_factor_gt 0.1016
_refine_ls_wR_factor_ref 0.1019
_reflns_number_gt 3176
_reflns_number_total 3190
_reflns_threshold_expression 'I > 2\s(I)'
_cod_data_source_file np0c00165_si_002.cif
_cod_data_source_block zyh_lfl6822
_cod_depositor_comments
;
The following automatic conversions were performed:

data item '_exptl_absorpt_correction_type' value 'Multi-Scan' was
changed to 'multi-scan' in accordance with the
/home/data/users/saulius/crontab/automatic-downloads/rss-feeds/ACS/lib/dictionaries/cif_core.dic
dictionary named 'cif_core.dic' version 2.4.2 last updated on
2011-04-26.

Automatic conversion script
Id: cif_fix_values 7556 2019-12-06 15:28:31Z antanas 

 Adding full bibliography for 1558288--1558289.cif.
;
_cod_database_code 1558288

loop_
_space_group_symop_operation_xyz
'x, y, z'
'x+1/2, -y+1/2, -z'
'-x, y+1/2, -z+1/2'
'-x+1/2, -y, z+1/2'

loop_
_atom_site_type_symbol
_atom_site_label
_atom_site_fract_x
_atom_site_fract_y
_atom_site_fract_z
_atom_site_U_iso_or_equiv
_atom_site_adp_type
_atom_site_calc_flag
_atom_site_refinement_flags_adp
_atom_site_refinement_flags_occupancy
_atom_site_refinement_flags_posn
_atom_site_occupancy
_atom_site_disorder_assembly
_atom_site_disorder_group
O O1 -0.04396(13) 0.25850(11) 0.28948(6) 0.0179(3) Uani d . . . 1 . .
O O2 0.35297(12) 0.73096(11) 0.20949(6) 0.0139(3) Uani d . . . 1 . .
H H27 0.263012 0.740404 0.216949 0.021 Uiso calc U . R 1 . .
O O3 0.20266(12) 0.17407(11) 0.36114(6) 0.0144(3) Uani d . . . 1 . .
H H28 0.11207 0.179384 0.354461 0.022 Uiso calc U . R 1 . .
C C1 0.6927(2) 0.6522(2) 0.48498(11) 0.0329(5) Uani d . . . 1 . .
H H1 0.613273 0.695303 0.512759 0.049 Uiso calc U . R 1 . .
H H9 0.771959 0.716897 0.47736 0.049 Uiso calc U . R 1 . .
H H10 0.729249 0.574933 0.513334 0.049 Uiso calc U . R 1 . .
C C2 0.63564(17) 0.60438(15) 0.40921(9) 0.0160(3) Uani d . . . 1 . .
H H8 0.600404 0.685098 0.381206 0.019 Uiso calc U . R 1 . .
C C3 0.50876(16) 0.50868(15) 0.41735(8) 0.0130(3) Uani d . . . 1 . .
C C4 0.37733(16) 0.51859(15) 0.38531(7) 0.0116(3) Uani d . . . 1 . .
C C5 0.27830(16) 0.39907(14) 0.40499(8) 0.0114(3) Uani d . . . 1 . .
C C6 0.27057(15) 0.29855(14) 0.33905(8) 0.0103(3) Uani d . . . 1 . .
H H18 0.373462 0.276773 0.324825 0.012 Uiso calc U . R 1 . .
C C7 0.19606(17) 0.35203(14) 0.26958(8) 0.0115(3) Uani d . . . 1 . .
C C8 0.25464(16) 0.42886(14) 0.21514(8) 0.0110(3) Uani d . . . 1 . .
C C9 0.14797(17) 0.45722(15) 0.15273(8) 0.0141(3) Uani d . . . 1 . .
H H25 0.182625 0.417853 0.105176 0.017 Uiso calc U . R 1 . .
H H2 0.134392 0.555234 0.145946 0.017 Uiso calc U . R 1 . .
C C10 0.00565(17) 0.39054(17) 0.17792(9) 0.0176(4) Uani d . . . 1 . .
H H26 -0.072378 0.458407 0.184507 0.021 Uiso calc U . R 1 . .
H H3 -0.027129 0.323007 0.140945 0.021 Uiso calc U . R 1 . .
C C11 0.04245(15) 0.32415(14) 0.25145(8) 0.0124(3) Uani d . . . 1 . .
C C12 0.40609(16) 0.48650(14) 0.21684(8) 0.0114(3) Uani d . . . 1 . .
H H24 0.46802 0.424475 0.247298 0.014 Uiso calc U . R 1 . .
C C13 0.40762(16) 0.62662(15) 0.25605(8) 0.0112(3) Uani d . . . 1 . .
H H20 0.51243 0.648519 0.265868 0.013 Uiso calc U . R 1 . .
C C14 0.33034(15) 0.62901(14) 0.33227(8) 0.0117(3) Uani d . . . 1 . .
H H19 0.34902 0.717038 0.356251 0.014 Uiso calc U . R 1 . .
H H4 0.223791 0.621498 0.32399 0.014 Uiso calc U . R 1 . .
C C15 0.36277(16) 0.33286(16) 0.47002(8) 0.0144(3) Uani d . . . 1 . .
H H14 0.322161 0.361928 0.518623 0.017 Uiso calc U . R 1 . .
H H13 0.356429 0.233642 0.46678 0.017 Uiso calc U . R 1 . .
C C16 0.52236(16) 0.37960(16) 0.46198(9) 0.0159(3) Uani d . . . 1 . .
H H12 0.56711 0.3966 0.511378 0.019 Uiso calc U . R 1 . .
H H11 0.581536 0.31205 0.434915 0.019 Uiso calc U . R 1 . .
C C17 0.75801(18) 0.53952(18) 0.36350(12) 0.0273(4) Uani d . . . 1 . .
H H6 0.79088 0.457169 0.388408 0.041 Uiso calc U . R 1 . .
H H7 0.839946 0.602432 0.359256 0.041 Uiso calc U . R 1 . .
H H5 0.721533 0.517433 0.313561 0.041 Uiso calc U . R 1 . .
C C18 0.12466(17) 0.44312(16) 0.42847(9) 0.0153(3) Uani d . . . 1 . .
H H15 0.131729 0.507909 0.469532 0.023 Uiso calc U . R 1 . .
H H17 0.068853 0.364439 0.44493 0.023 Uiso calc U . R 1 . .
H H16 0.075173 0.485196 0.385971 0.023 Uiso calc U . R 1 . .
C C19 0.47580(18) 0.49688(16) 0.13931(8) 0.0162(3) Uani d . . . 1 . .
H H21 0.46935 0.409631 0.114082 0.024 Uiso calc U . R 1 . .
H H23 0.578559 0.522755 0.144408 0.024 Uiso calc U . R 1 . .
H H22 0.424084 0.564896 0.109847 0.024 Uiso calc U . R 1 . .

loop_
_atom_site_aniso_label
_atom_site_aniso_U_11
_atom_site_aniso_U_22
_atom_site_aniso_U_33
_atom_site_aniso_U_12
_atom_site_aniso_U_13
_atom_site_aniso_U_23
O1 0.0092(5) 0.0219(5) 0.0225(5) -0.0046(4) -0.0003(4) 0.0033(4)
O2 0.0084(5) 0.0130(5) 0.0203(5) 0.0005(4) -0.0003(4) 0.0057(4)
O3 0.0112(5) 0.0118(5) 0.0201(5) -0.0026(4) -0.0003(4) 0.0033(4)
C1 0.0401(10) 0.0333(10) 0.0253(9) -0.0215(9) -0.0148(8) 0.0047(7)
C2 0.0125(7) 0.0161(7) 0.0195(7) -0.0026(6) -0.0038(6) 0.0026(6)
C3 0.0113(7) 0.0128(7) 0.0149(7) 0.0006(5) 0.0001(5) -0.0005(5)
C4 0.0107(7) 0.0118(7) 0.0123(6) -0.0004(5) 0.0011(5) -0.0002(5)
C5 0.0089(7) 0.0131(7) 0.0121(6) 0.0003(5) 0.0000(5) 0.0014(6)
C6 0.0077(6) 0.0099(7) 0.0134(6) -0.0008(5) 0.0006(5) 0.0018(5)
C7 0.0103(6) 0.0100(6) 0.0142(7) 0.0003(5) -0.0005(5) -0.0014(5)
C8 0.0091(7) 0.0106(6) 0.0132(6) 0.0013(5) -0.0006(5) -0.0018(5)
C9 0.0126(7) 0.0149(7) 0.0148(7) -0.0003(6) -0.0032(6) 0.0005(5)
C10 0.0136(8) 0.0196(7) 0.0197(7) -0.0024(6) -0.0045(6) 0.0041(6)
C11 0.0092(6) 0.0124(6) 0.0156(7) 0.0009(6) -0.0013(6) -0.0018(5)
C12 0.0075(6) 0.0119(7) 0.0148(6) 0.0006(5) 0.0009(5) 0.0005(5)
C13 0.0074(6) 0.0116(6) 0.0145(6) -0.0008(5) -0.0004(5) 0.0027(5)
C14 0.0088(7) 0.0118(7) 0.0146(7) 0.0000(5) 0.0005(5) 0.0004(5)
C15 0.0136(7) 0.0160(7) 0.0137(6) -0.0010(6) -0.0021(5) 0.0018(5)
C16 0.0109(7) 0.0166(7) 0.0203(7) -0.0009(6) -0.0048(6) 0.0031(6)
C17 0.0103(7) 0.0231(9) 0.0486(11) -0.0010(6) 0.0042(7) 0.0059(8)
C18 0.0106(7) 0.0169(7) 0.0183(7) 0.0001(6) 0.0034(5) 0.0003(6)
C19 0.0150(7) 0.0156(7) 0.0178(7) -0.0017(6) 0.0056(6) 0.0010(6)

loop_
_atom_type_symbol
_atom_type_description
_atom_type_scat_dispersion_real
_atom_type_scat_dispersion_imag
_atom_type_scat_source
C C 0.0181 0.0091 'International Tables Vol C Tables 4.2.6.8 and 6.1.1.4'
H H 0.0000 0.0000 'International Tables Vol C Tables 4.2.6.8 and 6.1.1.4'
O O 0.0492 0.0322 'International Tables Vol C Tables 4.2.6.8 and 6.1.1.4'

loop_
_geom_angle_atom_site_label_1
_geom_angle_atom_site_label_2
_geom_angle_atom_site_label_3
_geom_angle_site_symmetry_1
_geom_angle_site_symmetry_3
_geom_angle
_geom_angle_publ_flag
C13 O2 H27 . . 109.5 ?
C6 O3 H28 . . 109.5 ?
C2 C1 H1 . . 109.5 ?
C2 C1 H9 . . 109.5 ?
H1 C1 H9 . . 109.5 ?
C2 C1 H10 . . 109.5 ?
H1 C1 H10 . . 109.5 ?
H9 C1 H10 . . 109.5 ?
C3 C2 C1 . . 111.89(13) ?
C3 C2 C17 . . 110.49(13) ?
C1 C2 C17 . . 110.83(15) ?
C3 C2 H8 . . 107.8 ?
C1 C2 H8 . . 107.8 ?
C17 C2 H8 . . 107.8 ?
C4 C3 C2 . . 127.24(14) ?
C4 C3 C16 . . 111.25(13) ?
C2 C3 C16 . . 121.41(12) ?
C3 C4 C14 . . 125.35(14) ?
C3 C4 C5 . . 112.09(13) ?
C14 C4 C5 . . 122.49(13) ?
C18 C5 C4 . . 112.58(12) ?
C18 C5 C15 . . 111.98(12) ?
C4 C5 C15 . . 101.94(12) ?
C18 C5 C6 . . 110.60(12) ?
C4 C5 C6 . . 110.55(11) ?
C15 C5 C6 . . 108.85(11) ?
O3 C6 C7 . . 109.43(11) ?
O3 C6 C5 . . 111.37(11) ?
C7 C6 C5 . . 114.87(11) ?
O3 C6 H18 . . 106.9 ?
C7 C6 H18 . . 106.9 ?
C5 C6 H18 . . 106.9 ?
C8 C7 C11 . . 109.11(13) ?
C8 C7 C6 . . 127.79(14) ?
C11 C7 C6 . . 123.09(13) ?
C7 C8 C12 . . 124.65(14) ?
C7 C8 C9 . . 112.53(13) ?
C12 C8 C9 . . 122.77(13) ?
C8 C9 C10 . . 104.57(12) ?
C8 C9 H25 . . 110.8 ?
C10 C9 H25 . . 110.8 ?
C8 C9 H2 . . 110.8 ?
C10 C9 H2 . . 110.8 ?
H25 C9 H2 . . 108.9 ?
C11 C10 C9 . . 104.85(12) ?
C11 C10 H26 . . 110.8 ?
C9 C10 H26 . . 110.8 ?
C11 C10 H3 . . 110.8 ?
C9 C10 H3 . . 110.8 ?
H26 C10 H3 . . 108.9 ?
O1 C11 C7 . . 126.35(13) ?
O1 C11 C10 . . 124.78(13) ?
C7 C11 C10 . . 108.88(12) ?
C8 C12 C19 . . 113.10(12) ?
C8 C12 C13 . . 111.00(12) ?
C19 C12 C13 . . 110.14(12) ?
C8 C12 H24 . . 107.4 ?
C19 C12 H24 . . 107.4 ?
C13 C12 H24 . . 107.4 ?
O2 C13 C14 . . 110.34(11) ?
O2 C13 C12 . . 112.58(11) ?
C14 C13 C12 . . 114.16(11) ?
O2 C13 H20 . . 106.4 ?
C14 C13 H20 . . 106.4 ?
C12 C13 H20 . . 106.4 ?
C4 C14 C13 . . 114.53(12) ?
C4 C14 H19 . . 108.6 ?
C13 C14 H19 . . 108.6 ?
C4 C14 H4 . . 108.6 ?
C13 C14 H4 . . 108.6 ?
H19 C14 H4 . . 107.6 ?
C16 C15 C5 . . 106.01(12) ?
C16 C15 H14 . . 110.5 ?
C5 C15 H14 . . 110.5 ?
C16 C15 H13 . . 110.5 ?
C5 C15 H13 . . 110.5 ?
H14 C15 H13 . . 108.7 ?
C3 C16 C15 . . 103.10(11) ?
C3 C16 H12 . . 111.1 ?
C15 C16 H12 . . 111.1 ?
C3 C16 H11 . . 111.1 ?
C15 C16 H11 . . 111.1 ?
H12 C16 H11 . . 109.1 ?
C2 C17 H6 . . 109.5 ?
C2 C17 H7 . . 109.5 ?
H6 C17 H7 . . 109.5 ?
C2 C17 H5 . . 109.5 ?
H6 C17 H5 . . 109.5 ?
H7 C17 H5 . . 109.5 ?
C5 C18 H15 . . 109.5 ?
C5 C18 H17 . . 109.5 ?
H15 C18 H17 . . 109.5 ?
C5 C18 H16 . . 109.5 ?
H15 C18 H16 . . 109.5 ?
H17 C18 H16 . . 109.5 ?
C12 C19 H21 . . 109.5 ?
C12 C19 H23 . . 109.5 ?
H21 C19 H23 . . 109.5 ?
C12 C19 H22 . . 109.5 ?
H21 C19 H22 . . 109.5 ?
H23 C19 H22 . . 109.5 ?

loop_
_geom_bond_atom_site_label_1
_geom_bond_atom_site_label_2
_geom_bond_site_symmetry_2
_geom_bond_distance
_geom_bond_publ_flag
O1 C11 . 1.2316(19) ?
O2 C13 . 1.4224(17) ?
O2 H27 . 0.84 ?
O3 C6 . 1.4407(17) ?
O3 H28 . 0.84 ?
C1 C2 . 1.530(2) ?
C1 H1 . 0.98 ?
C1 H9 . 0.98 ?
C1 H10 . 0.98 ?
C2 C3 . 1.509(2) ?
C2 C17 . 1.531(2) ?
C2 H8 . 1.0 ?
C3 C4 . 1.337(2) ?
C3 C16 . 1.517(2) ?
C4 C14 . 1.5145(19) ?
C4 C5 . 1.536(2) ?
C5 C18 . 1.533(2) ?
C5 C15 . 1.5459(19) ?
C5 C6 . 1.549(2) ?
C6 C7 . 1.5159(19) ?
C6 H18 . 1.0 ?
C7 C8 . 1.350(2) ?
C7 C11 . 1.470(2) ?
C8 C12 . 1.501(2) ?
C8 C9 . 1.511(2) ?
C9 C10 . 1.531(2) ?
C9 H25 . 0.99 ?
C9 H2 . 0.99 ?
C10 C11 . 1.5117(19) ?
C10 H26 . 0.99 ?
C10 H3 . 0.99 ?
C12 C19 . 1.5325(19) ?
C12 C13 . 1.5604(19) ?
C12 H24 . 1.0 ?
C13 C14 . 1.5383(19) ?
C13 H20 . 1.0 ?
C14 H19 . 0.99 ?
C14 H4 . 0.99 ?
C15 C16 . 1.5406(19) ?
C15 H14 . 0.99 ?
C15 H13 . 0.99 ?
C16 H12 . 0.99 ?
C16 H11 . 0.99 ?
C17 H6 . 0.98 ?
C17 H7 . 0.98 ?
C17 H5 . 0.98 ?
C18 H15 . 0.98 ?
C18 H17 . 0.98 ?
C18 H16 . 0.98 ?
C19 H21 . 0.98 ?
C19 H23 . 0.98 ?
C19 H22 . 0.98 ?

loop_
_geom_hbond_atom_site_label_D
_geom_hbond_atom_site_label_H
_geom_hbond_atom_site_label_A
_geom_hbond_site_symmetry_A
_geom_hbond_distance_DH
_geom_hbond_distance_HA
_geom_hbond_distance_DA
_geom_hbond_angle_DHA
_geom_hbond_publ_flag
O2 H27 O1 3 0.84 2.02 2.8437(17) 167.5 ?
O3 H28 O1 . 0.84 2.00 2.7306(17) 144.3 ?
C6 H18 O2 3_645 1.00 2.62 3.6191(18) 177.2 ?
C10 H26 O3 3 0.99 2.59 3.475(2) 149.4 ?
C12 H24 O2 3_645 1.00 2.64 3.6151(19) 163.8 ?

loop_
_geom_torsion_atom_site_label_1
_geom_torsion_atom_site_label_2
_geom_torsion_atom_site_label_3
_geom_torsion_atom_site_label_4
_geom_torsion_site_symmetry_1
_geom_torsion_site_symmetry_2
_geom_torsion_site_symmetry_3
_geom_torsion_site_symmetry_4
_geom_torsion
_geom_torsion_publ_flag
C1 C2 C3 C4 . . . . 126.52(17) ?
C17 C2 C3 C4 . . . . -109.48(18) ?
C1 C2 C3 C16 . . . . -57.4(2) ?
C17 C2 C3 C16 . . . . 66.65(17) ?
C2 C3 C4 C14 . . . . 1.2(2) ?
C16 C3 C4 C14 . . . . -175.21(13) ?
C2 C3 C4 C5 . . . . 178.12(14) ?
C16 C3 C4 C5 . . . . 1.67(16) ?
C3 C4 C5 C18 . . . . 133.16(13) ?
C14 C4 C5 C18 . . . . -49.86(17) ?
C3 C4 C5 C15 . . . . 13.01(15) ?
C14 C4 C5 C15 . . . . -170.01(12) ?
C3 C4 C5 C6 . . . . -102.58(14) ?
C14 C4 C5 C6 . . . . 74.40(16) ?
C18 C5 C6 O3 . . . . -66.00(15) ?
C4 C5 C6 O3 . . . . 168.61(11) ?
C15 C5 C6 O3 . . . . 57.42(14) ?
C18 C5 C6 C7 . . . . 59.10(16) ?
C4 C5 C6 C7 . . . . -66.28(15) ?
C15 C5 C6 C7 . . . . -177.48(12) ?
O3 C6 C7 C8 . . . . -151.10(14) ?
C5 C6 C7 C8 . . . . 82.79(18) ?
O3 C6 C7 C11 . . . . 28.24(17) ?
C5 C6 C7 C11 . . . . -97.87(15) ?
C11 C7 C8 C12 . . . . 175.16(12) ?
C6 C7 C8 C12 . . . . -5.4(2) ?
C11 C7 C8 C9 . . . . -2.04(17) ?
C6 C7 C8 C9 . . . . 177.37(13) ?
C7 C8 C9 C10 . . . . 2.68(17) ?
C12 C8 C9 C10 . . . . -174.57(13) ?
C8 C9 C10 C11 . . . . -2.15(16) ?
C8 C7 C11 O1 . . . . -179.02(14) ?
C6 C7 C11 O1 . . . . 1.5(2) ?
C8 C7 C11 C10 . . . . 0.53(16) ?
C6 C7 C11 C10 . . . . -178.91(13) ?
C9 C10 C11 O1 . . . . -179.33(13) ?
C9 C10 C11 C7 . . . . 1.11(16) ?
C7 C8 C12 C19 . . . . 147.13(14) ?
C9 C8 C12 C19 . . . . -35.95(19) ?
C7 C8 C12 C13 . . . . -88.49(17) ?
C9 C8 C12 C13 . . . . 88.42(16) ?
C8 C12 C13 O2 . . . . -76.84(15) ?
C19 C12 C13 O2 . . . . 49.20(16) ?
C8 C12 C13 C14 . . . . 49.97(16) ?
C19 C12 C13 C14 . . . . 176.01(12) ?
C3 C4 C14 C13 . . . . 68.30(18) ?
C5 C4 C14 C13 . . . . -108.27(14) ?
O2 C13 C14 C4 . . . . 178.09(12) ?
C12 C13 C14 C4 . . . . 50.13(16) ?
C18 C5 C15 C16 . . . . -142.52(13) ?
C4 C5 C15 C16 . . . . -21.95(15) ?
C6 C5 C15 C16 . . . . 94.88(13) ?
C4 C3 C16 C15 . . . . -15.72(16) ?
C2 C3 C16 C15 . . . . 167.59(13) ?
C5 C15 C16 C3 . . . . 23.12(15) ?
